data_1514698
loop_
_publ_author_name
'Eitel, Simon H.'
'Jautze, Sascha'
'Frey, Wolfgang'
'Peters, Ren\'e'

_publ_section_title
;
 Asymmetric Michael additions of \a-cyanoacetates by soft Lewis acid/hard
 Br\/onsted acid catalysis: stereodivergency with bi- vs. monometallic
 catalysts
;
_journal_issue 5
_journal_name_full 'Chemical Science'
_journal_page_first 2218
_journal_paper_doi 10.1039/c3sc50419k
_journal_volume 4
_journal_year 2013
_chemical_formula_moiety 'C21 H26 Br N O3'
_chemical_formula_sum 'C21 H26 Br N O3'
_chemical_formula_weight 420.34
_chemical_name_systematic
;
tert-Butyl-2-(4-bromophenyl)-2-cyano-2-(3,3-dimethyl-5-oxocyclo-hexyl)acetate
;
_space_group_IT_number 14
_symmetry_cell_setting monoclinic
_symmetry_space_group_name_Hall '-P 2yn'
_symmetry_space_group_name_H-M 'P 1 21/n 1'
_atom_sites_solution_hydrogens geom
_atom_sites_solution_primary direct
_atom_sites_solution_secondary difmap
_audit_creation_method SHELXL-97
_cell_angle_alpha 90.00
_cell_angle_beta 104.963(7)
_cell_angle_gamma 90.00
_cell_formula_units_Z 8
_cell_length_a 19.981(2)
_cell_length_b 10.4357(12)
_cell_length_c 20.133(2)
_cell_measurement_reflns_used 4780
_cell_measurement_temperature 100(2)
_cell_measurement_theta_max 25.5
_cell_measurement_theta_min 1.67
_cell_volume 4055.7(7)
_computing_cell_refinement 'Bruker APEXII Software Suite, 2008'
_computing_data_collection 'Bruker APEXII Software Suite, 2008'
_computing_data_reduction 'Bruker APEXII Software Suite, 2008'
_computing_molecular_graphics 'SHELXTL-plus, XP (Sheldrick, 1991)'
_computing_structure_refinement 'SHELXL-97 (Sheldrick, 1997)'
_computing_structure_solution 'SHELXS-97 (Sheldrick, 1990)'
_diffrn_ambient_temperature 100(2)
_diffrn_measured_fraction_theta_full 0.996
_diffrn_measured_fraction_theta_max 0.996
_diffrn_measurement_device_type 'Bruker Kappa APEXII Duo'
_diffrn_measurement_method 'Omega + Phi Scans'
_diffrn_radiation_monochromator graphite
_diffrn_radiation_source 'fine-focus sealed tube'
_diffrn_radiation_type MoK\a
_diffrn_radiation_wavelength 0.71073
_diffrn_reflns_av_R_equivalents 0.0939
_diffrn_reflns_av_sigmaI/netI 0.0868
_diffrn_reflns_limit_h_max 24
_diffrn_reflns_limit_h_min -24
_diffrn_reflns_limit_k_max 12
_diffrn_reflns_limit_k_min -12
_diffrn_reflns_limit_l_max 24
_diffrn_reflns_limit_l_min -24
_diffrn_reflns_number 44613
_diffrn_reflns_theta_full 25.50
_diffrn_reflns_theta_max 25.50
_diffrn_reflns_theta_min 1.67
_diffrn_standards_decay_% 0
_diffrn_standards_interval_count 0
_diffrn_standards_number 0
_exptl_absorpt_coefficient_mu 2.046
_exptl_absorpt_correction_T_max 0.7454
_exptl_absorpt_correction_T_min 0.6649
_exptl_absorpt_correction_type multi-scan
_exptl_absorpt_process_details 'Blessing, 1995'
_exptl_crystal_colour colourless
_exptl_crystal_density_diffrn 1.377
_exptl_crystal_density_method 'not measured'
_exptl_crystal_description block
_exptl_crystal_F_000 1744
_exptl_crystal_size_max 0.28
_exptl_crystal_size_mid 0.18
_exptl_crystal_size_min 0.12
_refine_diff_density_max 1.936
_refine_diff_density_min -0.520
_refine_diff_density_rms 0.106
_refine_ls_extinction_method none
_refine_ls_goodness_of_fit_ref 1.084
_refine_ls_hydrogen_treatment constr
_refine_ls_matrix_type full
_refine_ls_number_parameters 467
_refine_ls_number_reflns 7529
_refine_ls_number_restraints 0
_refine_ls_restrained_S_all 1.084
_refine_ls_R_factor_all 0.1147
_refine_ls_R_factor_gt 0.0622
_refine_ls_shift/su_max 0.001
_refine_ls_shift/su_mean 0.000
_refine_ls_structure_factor_coef Fsqd
_refine_ls_weighting_details 'calc w=1/[\s^2^(Fo^2^)+(0.0475P)^2^+7.9823P] where P=(Fo^2^+2Fc^2^)/3'
_refine_ls_weighting_scheme calc
_refine_ls_wR_factor_gt 0.1240
_refine_ls_wR_factor_ref 0.1349
_reflns_number_gt 4780
_reflns_number_total 7529
_reflns_threshold_expression >2sigma(I)
_cod_data_source_file c3sc50419k.txt
_cod_data_source_block s1841lm
_cod_original_cell_volume 4055.8(8)
_cod_original_sg_symbol_H-M 'P 21/n'
_cod_database_code 1514698

loop_
_symmetry_equiv_pos_as_xyz
'x, y, z'
'-x+1/2, y+1/2, -z+1/2'
'-x, -y, -z'
'x-1/2, -y-1/2, z-1/2'

loop_
_atom_site_label
_atom_site_type_symbol
_atom_site_fract_x
_atom_site_fract_y
_atom_site_fract_z
_atom_site_U_iso_or_equiv
_atom_site_adp_type
_atom_site_occupancy
_atom_site_symmetry_multiplicity
_atom_site_calc_flag
_atom_site_refinement_flags
Br1A Br 0.69500(3) 0.05258(5) 0.16469(3) 0.02435(16) Uani 1 1 d .
N1A N 0.7282(2) 0.7681(4) 0.1547(2) 0.0163(10) Uani 1 1 d .
C1A C 0.6268(3) 0.6194(5) 0.0889(2) 0.0146(12) Uani 1 1 d .
O1A O 0.4358(2) 0.9263(4) 0.04088(19) 0.0317(10) Uani 1 1 d .
O2A O 0.57973(18) 0.5510(4) -0.02797(17) 0.0217(8) Uani 1 1 d .
C2A C 0.6845(3) 0.7053(5) 0.1250(2) 0.0125(11) Uani 1 1 d .
O3A O 0.65934(18) 0.7117(3) -0.00570(16) 0.0172(8) Uani 1 1 d .
C3A C 0.5578(3) 0.6759(5) 0.1017(2) 0.0155(12) Uani 1 1 d .
H3A H 0.5190 0.6155 0.0817 0.019 Uiso 1 1 calc R
C4A C 0.5411(3) 0.8062(5) 0.0656(3) 0.0194(13) Uani 1 1 d .
H4A1 H 0.5828 0.8613 0.0783 0.023 Uiso 1 1 calc R
H4A2 H 0.5295 0.7929 0.0152 0.023 Uiso 1 1 calc R
C5A C 0.4820(3) 0.8737(5) 0.0839(3) 0.0209(13) Uani 1 1 d .
C6A C 0.4852(3) 0.8775(5) 0.1598(3) 0.0229(13) Uani 1 1 d .
H6A1 H 0.4405 0.9102 0.1655 0.027 Uiso 1 1 calc R
H6A2 H 0.5219 0.9385 0.1828 0.027 Uiso 1 1 calc R
C7A C 0.5000(3) 0.7470(5) 0.1954(3) 0.0171(12) Uani 1 1 d .
C8A C 0.5638(3) 0.6893(5) 0.1783(2) 0.0155(12) Uani 1 1 d .
H8A1 H 0.6044 0.7438 0.1990 0.019 Uiso 1 1 calc R
H8A2 H 0.5725 0.6035 0.1999 0.019 Uiso 1 1 calc R
C9A C 0.5145(3) 0.7642(6) 0.2724(3) 0.0252(14) Uani 1 1 d .
H9A1 H 0.5218 0.6803 0.2949 0.038 Uiso 1 1 calc R
H9A2 H 0.4750 0.8069 0.2834 0.038 Uiso 1 1 calc R
H9A3 H 0.5562 0.8168 0.2888 0.038 Uiso 1 1 calc R
C10A C 0.4366(3) 0.6584(6) 0.1696(3) 0.0290(14) Uani 1 1 d .
H10A H 0.4480 0.5720 0.1880 0.043 Uiso 1 1 calc R
H10B H 0.4243 0.6553 0.1192 0.043 Uiso 1 1 calc R
H10C H 0.3974 0.6919 0.1851 0.043 Uiso 1 1 calc R
C11A C 0.6407(3) 0.4823(5) 0.1145(2) 0.0120(11) Uani 1 1 d .
C12A C 0.5919(3) 0.3871(5) 0.0902(3) 0.0178(12) Uani 1 1 d .
H12A H 0.5479 0.4100 0.0616 0.021 Uiso 1 1 calc R
C13A C 0.6065(3) 0.2580(5) 0.1072(3) 0.0201(12) Uani 1 1 d .
H13A H 0.5730 0.1930 0.0907 0.024 Uiso 1 1 calc R
C14A C 0.6711(3) 0.2290(5) 0.1486(3) 0.0158(12) Uani 1 1 d .
C15A C 0.7189(3) 0.3202(5) 0.1758(3) 0.0191(12) Uani 1 1 d .
H15A H 0.7631 0.2977 0.2044 0.023 Uiso 1 1 calc R
C16A C 0.7009(3) 0.4466(5) 0.1605(2) 0.015 Uiso 1 1 d .
H16A H 0.7318 0.5117 0.1830 0.023 Uiso 1 1 calc R
C17A C 0.6189(3) 0.6216(5) 0.0106(3) 0.0159(12) Uani 1 1 d .
C18A C 0.6611(3) 0.7332(5) -0.0790(2) 0.0155(12) Uani 1 1 d .
C19A C 0.6951(3) 0.6166(5) -0.1009(3) 0.0244(13) Uani 1 1 d .
H19A H 0.7404 0.6027 -0.0685 0.037 Uiso 1 1 calc R
H19B H 0.7012 0.6304 -0.1471 0.037 Uiso 1 1 calc R
H19C H 0.6658 0.5413 -0.1011 0.037 Uiso 1 1 calc R
C20A C 0.5889(3) 0.7585(6) -0.1234(3) 0.0257(14) Uani 1 1 d .
H20A H 0.5613 0.6799 -0.1274 0.039 Uiso 1 1 calc R
H20B H 0.5915 0.7859 -0.1692 0.039 Uiso 1 1 calc R
H20C H 0.5671 0.8260 -0.1024 0.039 Uiso 1 1 calc R
C21A C 0.7058(3) 0.8502(5) -0.0725(3) 0.0278(14) Uani 1 1 d .
H21A H 0.6846 0.9203 -0.0526 0.042 Uiso 1 1 calc R
H21B H 0.7103 0.8755 -0.1180 0.042 Uiso 1 1 calc R
H21C H 0.7518 0.8313 -0.0425 0.042 Uiso 1 1 calc R
Br1B Br 0.16788(3) 0.05684(5) 0.19257(3) 0.02329(16) Uani 1 1 d .
N1B N 0.1550(2) 0.7697(4) 0.2294(2) 0.0154(10) Uani 1 1 d .
O1B O 0.0391(2) 0.9269(4) -0.06289(19) 0.0314(10) Uani 1 1 d .
C1B C 0.0871(3) 0.6240(5) 0.1281(2) 0.0130(11) Uani 1 1 d .
O2B O -0.03139(18) 0.5591(4) 0.08084(17) 0.0195(8) Uani 1 1 d .
C2B C 0.1234(3) 0.7073(5) 0.1862(3) 0.0131(11) Uani 1 1 d .
O3B O -0.00782(17) 0.7183(3) 0.15996(17) 0.0165(8) Uani 1 1 d .
C3B C 0.0998(3) 0.6799(5) 0.0599(3) 0.0161(12) Uani 1 1 d .
H3B H 0.0797 0.6191 0.0215 0.019 Uiso 1 1 calc R
C4B C 0.0636(3) 0.8104(5) 0.0429(3) 0.0187(12) Uani 1 1 d .
H4B1 H 0.0128 0.7975 0.0311 0.022 Uiso 1 1 calc R
H4B2 H 0.0763 0.8660 0.0841 0.022 Uiso 1 1 calc R
C5B C 0.0829(3) 0.8769(5) -0.0162(3) 0.0235(13) Uani 1 1 d .
C6B C 0.1588(3) 0.8801(5) -0.0127(3) 0.0241(13) Uani 1 1 d .
H6B1 H 0.1821 0.9406 0.0239 0.029 Uiso 1 1 calc R
H6B2 H 0.1650 0.9129 -0.0569 0.029 Uiso 1 1 calc R
C7B C 0.1937(3) 0.7493(5) 0.0018(2) 0.0162(12) Uani 1 1 d .
C8B C 0.1770(3) 0.6925(5) 0.0663(2) 0.0154(12) Uani 1 1 d .
H8B1 H 0.1986 0.6068 0.0754 0.018 Uiso 1 1 calc R
H8B2 H 0.1978 0.7478 0.1063 0.018 Uiso 1 1 calc R
C9B C 0.1657(3) 0.6603(6) -0.0609(3) 0.0274(14) Uani 1 1 d .
H9B1 H 0.1795 0.6941 -0.1008 0.041 Uiso 1 1 calc R
H9B2 H 0.1150 0.6565 -0.0713 0.041 Uiso 1 1 calc R
H9B3 H 0.1849 0.5740 -0.0502 0.041 Uiso 1 1 calc R
C10B C 0.2715(3) 0.7629(6) 0.0149(3) 0.0263(14) Uani 1 1 d .
H10D H 0.2824 0.8056 -0.0244 0.039 Uiso 1 1 calc R
H10E H 0.2930 0.6778 0.0211 0.039 Uiso 1 1 calc R
H10F H 0.2895 0.8141 0.0565 0.039 Uiso 1 1 calc R
C11B C 0.1123(3) 0.4860(5) 0.1425(3) 0.0132(11) Uani 1 1 d .
C12B C 0.1570(2) 0.4494(5) 0.2038(2) 0.011 Uiso 1 1 d .
H12B H 0.1771 0.5137 0.2362 0.016 Uiso 1 1 calc R
C13B C 0.1735(3) 0.3230(5) 0.2197(3) 0.0174(12) Uani 1 1 d .
H13B H 0.2014 0.2992 0.2638 0.021 Uiso 1 1 calc R
C14B C 0.1488(3) 0.2336(5) 0.1705(3) 0.0160(12) Uani 1 1 d .
C15B C 0.1073(3) 0.2646(5) 0.1064(3) 0.0161(12) Uani 1 1 d .
H15B H 0.0912 0.2005 0.0725 0.019 Uiso 1 1 calc R
C16B C 0.0900(3) 0.3918(5) 0.0931(2) 0.0167(12) Uani 1 1 d .
H16B H 0.0621 0.4154 0.0490 0.020 Uiso 1 1 calc R
C17B C 0.0084(3) 0.6278(5) 0.1204(3) 0.0157(12) Uani 1 1 d .
C18B C -0.0813(2) 0.7434(5) 0.1606(2) 0.0159(12) Uani 1 1 d .
C19B C -0.1071(3) 0.6283(5) 0.1921(3) 0.0246(14) Uani 1 1 d .
H19D H -0.1089 0.5538 0.1621 0.037 Uiso 1 1 calc R
H19E H -0.1535 0.6460 0.1976 0.037 Uiso 1 1 calc R
H19F H -0.0755 0.6104 0.2372 0.037 Uiso 1 1 calc R
C20B C -0.1247(3) 0.7731(5) 0.0886(3) 0.0237(13) Uani 1 1 d .
H20D H -0.1017 0.8395 0.0681 0.036 Uiso 1 1 calc R
H20E H -0.1704 0.8038 0.0909 0.036 Uiso 1 1 calc R
H20F H -0.1301 0.6954 0.0605 0.036 Uiso 1 1 calc R
C21B C -0.0753(3) 0.8608(5) 0.2058(3) 0.0272(14) Uani 1 1 d .
H21D H -0.0444 0.8423 0.2511 0.041 Uiso 1 1 calc R
H21E H -0.1213 0.8839 0.2109 0.041 Uiso 1 1 calc R
H21F H -0.0565 0.9321 0.1846 0.041 Uiso 1 1 calc R

loop_
_atom_site_aniso_label
_atom_site_aniso_U_11
_atom_site_aniso_U_22
_atom_site_aniso_U_33
_atom_site_aniso_U_23
_atom_site_aniso_U_13
_atom_site_aniso_U_12
Br1A 0.0321(4) 0.0145(3) 0.0251(3) 0.0025(2) 0.0049(3) 0.0053(3)
N1A 0.014(3) 0.013(2) 0.021(2) 0.0001(19) 0.004(2) 0.004(2)
C1A 0.013(3) 0.019(3) 0.013(3) -0.001(2) 0.006(2) -0.002(2)
O1A 0.032(2) 0.033(3) 0.029(2) 0.0000(19) 0.0055(19) 0.016(2)
O2A 0.020(2) 0.025(2) 0.0191(19) -0.0040(18) 0.0033(16) -0.0056(19)
C2A 0.018(3) 0.011(3) 0.011(3) 0.009(2) 0.008(2) 0.005(2)
O3A 0.021(2) 0.022(2) 0.0114(18) 0.0005(15) 0.0079(16) -0.0054(17)
C3A 0.011(3) 0.016(3) 0.018(3) -0.002(2) 0.002(2) 0.005(2)
C4A 0.018(3) 0.019(3) 0.023(3) 0.000(2) 0.008(3) 0.002(2)
C5A 0.019(3) 0.013(3) 0.028(3) -0.005(2) 0.000(3) 0.000(2)
C6A 0.024(3) 0.023(3) 0.023(3) -0.007(2) 0.010(3) 0.006(3)
C7A 0.016(3) 0.017(3) 0.020(3) -0.003(2) 0.006(2) -0.001(2)
C8A 0.015(3) 0.022(3) 0.011(3) -0.001(2) 0.004(2) 0.002(2)
C9A 0.019(3) 0.035(4) 0.024(3) 0.000(3) 0.010(3) 0.005(3)
C10A 0.021(3) 0.033(4) 0.035(4) -0.009(3) 0.011(3) -0.005(3)
C11A 0.015(3) 0.011(3) 0.012(3) 0.002(2) 0.007(2) 0.006(2)
C12A 0.012(3) 0.020(3) 0.020(3) 0.004(2) 0.001(2) 0.003(2)
C13A 0.018(3) 0.019(3) 0.021(3) -0.003(2) 0.002(3) -0.002(2)
C14A 0.021(3) 0.013(3) 0.016(3) 0.004(2) 0.008(2) 0.000(2)
C15A 0.018(3) 0.024(3) 0.016(3) 0.005(2) 0.006(2) 0.000(3)
C17A 0.013(3) 0.017(3) 0.018(3) 0.008(2) 0.004(2) 0.008(2)
C18A 0.017(3) 0.022(3) 0.010(3) 0.006(2) 0.007(2) -0.001(2)
C19A 0.023(3) 0.031(3) 0.022(3) 0.003(3) 0.011(3) 0.007(3)
C20A 0.027(3) 0.036(4) 0.017(3) 0.006(3) 0.012(3) 0.007(3)
C21A 0.034(4) 0.022(3) 0.033(3) 0.003(3) 0.018(3) 0.001(3)
Br1B 0.0254(3) 0.0137(3) 0.0299(3) 0.0043(3) 0.0057(3) 0.0035(3)
N1B 0.013(2) 0.016(2) 0.018(2) 0.0014(19) 0.005(2) 0.002(2)
O1B 0.028(2) 0.036(3) 0.028(2) 0.016(2) 0.0040(19) 0.006(2)
C1B 0.014(3) 0.016(3) 0.010(3) -0.002(2) 0.005(2) 0.001(2)
O2B 0.016(2) 0.024(2) 0.0174(18) -0.0033(17) 0.0034(16) -0.0019(18)
C2B 0.006(3) 0.015(3) 0.017(3) 0.004(2) 0.002(2) 0.006(2)
O3B 0.009(2) 0.021(2) 0.0201(19) -0.0040(16) 0.0046(16) 0.0015(16)
C3B 0.020(3) 0.012(3) 0.016(3) 0.004(2) 0.005(2) -0.001(2)
C4B 0.022(3) 0.019(3) 0.017(3) 0.006(2) 0.007(3) 0.001(2)
C5B 0.028(4) 0.012(3) 0.032(3) -0.002(3) 0.011(3) -0.004(3)
C6B 0.019(3) 0.025(3) 0.030(3) 0.004(3) 0.010(3) -0.005(3)
C7B 0.013(3) 0.021(3) 0.016(3) -0.001(2) 0.006(2) -0.006(2)
C8B 0.011(3) 0.019(3) 0.016(3) -0.001(2) 0.004(2) 0.001(2)
C9B 0.027(4) 0.031(4) 0.026(3) -0.006(3) 0.011(3) -0.010(3)
C10B 0.020(3) 0.032(4) 0.028(3) 0.006(3) 0.007(3) -0.004(3)
C11B 0.011(3) 0.013(3) 0.018(3) 0.005(2) 0.008(2) 0.002(2)
C13B 0.012(3) 0.022(3) 0.017(3) 0.007(2) 0.000(2) 0.005(2)
C14B 0.011(3) 0.017(3) 0.022(3) 0.000(2) 0.009(2) 0.006(2)
C15B 0.015(3) 0.015(3) 0.017(3) -0.004(2) 0.003(2) -0.002(2)
C16B 0.019(3) 0.018(3) 0.013(3) 0.003(2) 0.003(2) 0.001(2)
C17B 0.017(3) 0.015(3) 0.017(3) 0.003(2) 0.008(2) 0.004(2)
C18B 0.003(3) 0.029(3) 0.015(3) 0.000(2) 0.002(2) 0.003(2)
C19B 0.024(3) 0.026(3) 0.027(3) 0.006(3) 0.012(3) 0.007(3)
C20B 0.016(3) 0.026(3) 0.032(3) 0.007(3) 0.013(3) 0.005(3)
C21B 0.031(4) 0.023(3) 0.031(3) -0.009(3) 0.013(3) 0.002(3)

loop_
_atom_type_symbol
_atom_type_description
_atom_type_scat_dispersion_real
_atom_type_scat_dispersion_imag
_atom_type_scat_source
C C 0.0033 0.0016 'International Tables Vol C Tables 4.2.6.8 and 6.1.1.4'
H H 0.0000 0.0000 'International Tables Vol C Tables 4.2.6.8 and 6.1.1.4'
N N 0.0061 0.0033 'International Tables Vol C Tables 4.2.6.8 and 6.1.1.4'
O O 0.0106 0.0060 'International Tables Vol C Tables 4.2.6.8 and 6.1.1.4'
Br Br -0.2901 2.4595 'International Tables Vol C Tables 4.2.6.8 and 6.1.1.4'

loop_
_geom_angle_atom_site_label_1
_geom_angle_atom_site_label_2
_geom_angle_atom_site_label_3
_geom_angle
C2A C1A C11A 110.4(4)
C2A C1A C17A 110.5(4)
C11A C1A C17A 108.8(4)
C2A C1A C3A 107.0(4)
C11A C1A C3A 112.7(4)
C17A C1A C3A 107.4(4)
N1A C2A C1A 177.4(5)
C17A O3A C18A 121.0(4)
C8A C3A C4A 110.5(4)
C8A C3A C1A 110.8(4)
C4A C3A C1A 110.1(4)
C8A C3A H3A 108.5
C4A C3A H3A 108.5
C1A C3A H3A 108.5
C5A C4A C3A 112.8(4)
C5A C4A H4A1 109.0
C3A C4A H4A1 109.0
C5A C4A H4A2 109.0
C3A C4A H4A2 109.0
H4A1 C4A H4A2 107.8
O1A C5A C4A 122.4(5)
O1A C5A C6A 122.1(5)
C4A C5A C6A 115.5(5)
C5A C6A C7A 113.7(4)
C5A C6A H6A1 108.8
C7A C6A H6A1 108.8
C5A C6A H6A2 108.8
C7A C6A H6A2 108.8
H6A1 C6A H6A2 107.7
C9A C7A C8A 109.1(4)
C9A C7A C6A 109.7(4)
C8A C7A C6A 108.4(4)
C9A C7A C10A 109.9(4)
C8A C7A C10A 110.4(4)
C6A C7A C10A 109.4(4)
C3A C8A C7A 114.3(4)
C3A C8A H8A1 108.7
C7A C8A H8A1 108.7
C3A C8A H8A2 108.7
C7A C8A H8A2 108.7
H8A1 C8A H8A2 107.6
C7A C9A H9A1 109.5
C7A C9A H9A2 109.5
H9A1 C9A H9A2 109.5
C7A C9A H9A3 109.5
H9A1 C9A H9A3 109.5
H9A2 C9A H9A3 109.5
C7A C10A H10A 109.5
C7A C10A H10B 109.5
H10A C10A H10B 109.5
C7A C10A H10C 109.5
H10A C10A H10C 109.5
H10B C10A H10C 109.5
C16A C11A C12A 117.3(5)
C16A C11A C1A 122.6(5)
C12A C11A C1A 120.2(4)
C11A C12A C13A 121.3(5)
C11A C12A H12A 119.4
C13A C12A H12A 119.4
C14A C13A C12A 117.5(5)
C14A C13A H13A 121.3
C12A C13A H13A 121.3
C15A C14A C13A 122.8(5)
C15A C14A Br1A 119.2(4)
C13A C14A Br1A 117.9(4)
C14A C15A C16A 117.6(5)
C14A C15A H15A 121.2
C16A C15A H15A 121.2
C11A C16A C15A 123.0(5)
C11A C16A H16A 118.5
C15A C16A H16A 118.5
O2A C17A O3A 127.5(5)
O2A C17A C1A 121.9(5)
O3A C17A C1A 110.7(4)
C21A C18A O3A 101.5(4)
C21A C18A C20A 111.5(5)
O3A C18A C20A 110.3(4)
C21A C18A C19A 112.2(4)
O3A C18A C19A 106.9(4)
C20A C18A C19A 113.6(4)
C18A C19A H19A 109.5
C18A C19A H19B 109.5
H19A C19A H19B 109.5
C18A C19A H19C 109.5
H19A C19A H19C 109.5
H19B C19A H19C 109.5
C18A C20A H20A 109.5
C18A C20A H20B 109.5
H20A C20A H20B 109.5
C18A C20A H20C 109.5
H20A C20A H20C 109.5
H20B C20A H20C 109.5
C18A C21A H21A 109.5
C18A C21A H21B 109.5
H21A C21A H21B 109.5
C18A C21A H21C 109.5
H21A C21A H21C 109.5
H21B C21A H21C 109.5
C2B C1B C11B 109.3(4)
C2B C1B C17B 110.1(4)
C11B C1B C17B 108.7(4)
C2B C1B C3B 108.3(4)
C11B C1B C3B 113.3(4)
C17B C1B C3B 107.1(4)
N1B C2B C1B 175.7(5)
C17B O3B C18B 121.5(4)
C8B C3B C4B 110.5(4)
C8B C3B C1B 110.4(4)
C4B C3B C1B 110.5(4)
C8B C3B H3B 108.5
C4B C3B H3B 108.5
C1B C3B H3B 108.5
C5B C4B C3B 112.4(4)
C5B C4B H4B1 109.1
C3B C4B H4B1 109.1
C5B C4B H4B2 109.1
C3B C4B H4B2 109.1
H4B1 C4B H4B2 107.9
O1B C5B C6B 122.7(5)
O1B C5B C4B 121.6(5)
C6B C5B C4B 115.7(5)
C5B C6B C7B 113.2(4)
C5B C6B H6B1 108.9
C7B C6B H6B1 108.9
C5B C6B H6B2 108.9
C7B C6B H6B2 108.9
H6B1 C6B H6B2 107.7
C10B C7B C6B 110.3(4)
C10B C7B C8B 109.0(4)
C6B C7B C8B 108.5(4)
C10B C7B C9B 109.6(4)
C6B C7B C9B 109.2(4)
C8B C7B C9B 110.2(4)
C3B C8B C7B 113.5(4)
C3B C8B H8B1 108.9
C7B C8B H8B1 108.9
C3B C8B H8B2 108.9
C7B C8B H8B2 108.9
H8B1 C8B H8B2 107.7
C7B C9B H9B1 109.5
C7B C9B H9B2 109.5
H9B1 C9B H9B2 109.5
C7B C9B H9B3 109.5
H9B1 C9B H9B3 109.5
H9B2 C9B H9B3 109.5
C7B C10B H10D 109.5
C7B C10B H10E 109.5
H10D C10B H10E 109.5
C7B C10B H10F 109.5
H10D C10B H10F 109.5
H10E C10B H10F 109.5
C12B C11B C16B 117.4(5)
C12B C11B C1B 122.4(4)
C16B C11B C1B 120.2(4)
C13B C12B C11B 122.4(5)
C13B C12B H12B 118.8
C11B C12B H12B 118.8
C14B C13B C12B 117.9(5)
C14B C13B H13B 121.1
C12B C13B H13B 121.1
C13B C14B C15B 122.6(5)
C13B C14B Br1B 118.7(4)
C15B C14B Br1B 118.6(4)
C16B C15B C14B 117.8(5)
C16B C15B H15B 121.1
C14B C15B H15B 121.1
C15B C16B C11B 121.6(5)
C15B C16B H16B 119.2
C11B C16B H16B 119.2
O2B C17B O3B 126.6(5)
O2B C17B C1B 122.3(4)
O3B C17B C1B 111.0(4)
O3B C18B C19B 107.9(4)
O3B C18B C21B 102.9(4)
C19B C18B C21B 112.0(4)
O3B C18B C20B 110.4(4)
C19B C18B C20B 113.0(4)
C21B C18B C20B 110.2(5)
C18B C19B H19D 109.5
C18B C19B H19E 109.5
H19D C19B H19E 109.5
C18B C19B H19F 109.5
H19D C19B H19F 109.5
H19E C19B H19F 109.5
C18B C20B H20D 109.5
C18B C20B H20E 109.5
H20D C20B H20E 109.5
C18B C20B H20F 109.5
H20D C20B H20F 109.5
H20E C20B H20F 109.5
C18B C21B H21D 109.5
C18B C21B H21E 109.5
H21D C21B H21E 109.5
C18B C21B H21F 109.5
H21D C21B H21F 109.5
H21E C21B H21F 109.5

loop_
_geom_bond_atom_site_label_1
_geom_bond_atom_site_label_2
_geom_bond_distance
Br1A C14A 1.909(5)
N1A C2A 1.130(6)
C1A C2A 1.494(7)
C1A C11A 1.522(7)
C1A C17A 1.543(7)
C1A C3A 1.581(7)
O1A C5A 1.222(6)
O2A C17A 1.202(6)
O3A C17A 1.334(6)
O3A C18A 1.503(5)
C3A C8A 1.523(7)
C3A C4A 1.537(7)
C3A H3A 1.0000
C4A C5A 1.500(7)
C4A H4A1 0.9900
C4A H4A2 0.9900
C5A C6A 1.513(7)
C6A C7A 1.532(7)
C6A H6A1 0.9900
C6A H6A2 0.9900
C7A C9A 1.513(7)
C7A C8A 1.527(7)
C7A C10A 1.545(7)
C8A H8A1 0.9900
C8A H8A2 0.9900
C9A H9A1 0.9800
C9A H9A2 0.9800
C9A H9A3 0.9800
C10A H10A 0.9800
C10A H10B 0.9800
C10A H10C 0.9800
C11A C16A 1.367(7)
C11A C12A 1.389(7)
C12A C13A 1.402(7)
C12A H12A 0.9500
C13A C14A 1.378(7)
C13A H13A 0.9500
C14A C15A 1.359(7)
C15A C16A 1.381(7)
C15A H15A 0.9500
C16A H16A 0.9500
C18A C21A 1.499(7)
C18A C20A 1.511(7)
C18A C19A 1.514(7)
C19A H19A 0.9800
C19A H19B 0.9800
C19A H19C 0.9800
C20A H20A 0.9800
C20A H20B 0.9800
C20A H20C 0.9800
C21A H21A 0.9800
C21A H21B 0.9800
C21A H21C 0.9800
Br1B C14B 1.912(5)
N1B C2B 1.138(6)
O1B C5B 1.223(6)
C1B C2B 1.488(7)
C1B C11B 1.529(7)
C1B C17B 1.539(7)
C1B C3B 1.571(7)
O2B C17B 1.206(6)
O3B C17B 1.330(6)
O3B C18B 1.494(6)
C3B C8B 1.518(7)
C3B C4B 1.539(7)
C3B H3B 1.0000
C4B C5B 1.511(7)
C4B H4B1 0.9900
C4B H4B2 0.9900
C5B C6B 1.500(8)
C6B C7B 1.527(7)
C6B H6B1 0.9900
C6B H6B2 0.9900
C7B C10B 1.516(7)
C7B C8B 1.541(7)
C7B C9B 1.550(7)
C8B H8B1 0.9900
C8B H8B2 0.9900
C9B H9B1 0.9800
C9B H9B2 0.9800
C9B H9B3 0.9800
C10B H10D 0.9800
C10B H10E 0.9800
C10B H10F 0.9800
C11B C12B 1.378(6)
C11B C16B 1.387(7)
C12B C13B 1.378(7)
C12B H12B 0.9500
C13B C14B 1.358(7)
C13B H13B 0.9500
C14B C15B 1.381(7)
C15B C16B 1.380(7)
C15B H15B 0.9500
C16B H16B 0.9500
C18B C19B 1.509(7)
C18B C21B 1.511(7)
C18B C20B 1.517(7)
C19B H19D 0.9800
C19B H19E 0.9800
C19B H19F 0.9800
C20B H20D 0.9800
C20B H20E 0.9800
C20B H20F 0.9800
C21B H21D 0.9800
C21B H21E 0.9800
C21B H21F 0.9800

loop_
_geom_torsion_atom_site_label_1
_geom_torsion_atom_site_label_2
_geom_torsion_atom_site_label_3
_geom_torsion_atom_site_label_4
_geom_torsion
C11A C1A C2A N1A -44(12)
C17A C1A C2A N1A -164(12)
C3A C1A C2A N1A 79(12)
C2A C1A C3A C8A -55.8(5)
C11A C1A C3A C8A 65.7(5)
C17A C1A C3A C8A -174.5(4)
C2A C1A C3A C4A 66.7(5)
C11A C1A C3A C4A -171.8(4)
C17A C1A C3A C4A -52.0(5)
C8A C3A C4A C5A -49.1(6)
C1A C3A C4A C5A -171.8(4)
C3A C4A C5A O1A -135.7(5)
C3A C4A C5A C6A 46.9(6)
O1A C5A C6A C7A 133.8(5)
C4A C5A C6A C7A -48.9(6)
C5A C6A C7A C9A 170.2(5)
C5A C6A C7A C8A 51.2(6)
C5A C6A C7A C10A -69.2(6)
C4A C3A C8A C7A 56.0(6)
C1A C3A C8A C7A 178.3(4)
C9A C7A C8A C3A -175.8(4)
C6A C7A C8A C3A -56.4(6)
C10A C7A C8A C3A 63.4(6)
C2A C1A C11A C16A -4.4(6)
C17A C1A C11A C16A 117.0(5)
C3A C1A C11A C16A -124.0(5)
C2A C1A C11A C12A 176.8(4)
C17A C1A C11A C12A -61.8(6)
C3A C1A C11A C12A 57.2(6)
C16A C11A C12A C13A -5.9(7)
C1A C11A C12A C13A 173.0(5)
C11A C12A C13A C14A -0.3(8)
C12A C13A C14A C15A 3.4(8)
C12A C13A C14A Br1A -173.9(4)
C13A C14A C15A C16A -0.2(8)
Br1A C14A C15A C16A 177.1(4)
C12A C11A C16A C15A 9.4(7)
C1A C11A C16A C15A -169.4(5)
C14A C15A C16A C11A -6.5(7)
C18A O3A C17A O2A -1.5(8)
C18A O3A C17A C1A -180.0(4)
C2A C1A C17A O2A 173.4(5)
C11A C1A C17A O2A 52.0(6)
C3A C1A C17A O2A -70.2(6)
C2A C1A C17A O3A -8.1(6)
C11A C1A C17A O3A -129.5(4)
C3A C1A C17A O3A 108.3(5)
C17A O3A C18A C21A 173.7(4)
C17A O3A C18A C20A 55.4(6)
C17A O3A C18A C19A -68.5(5)
C11B C1B C2B N1B 69(7)
C17B C1B C2B N1B -172(7)
C3B C1B C2B N1B -55(7)
C2B C1B C3B C8B 55.4(5)
C11B C1B C3B C8B -66.1(5)
C17B C1B C3B C8B 174.1(4)
C2B C1B C3B C4B -67.2(5)
C11B C1B C3B C4B 171.4(4)
C17B C1B C3B C4B 51.5(5)
C8B C3B C4B C5B 49.1(6)
C1B C3B C4B C5B 171.6(4)
C3B C4B C5B O1B 134.4(5)
C3B C4B C5B C6B -47.1(6)
O1B C5B C6B C7B -131.9(5)
C4B C5B C6B C7B 49.6(6)
C5B C6B C7B C10B -171.8(5)
C5B C6B C7B C8B -52.4(6)
C5B C6B C7B C9B 67.7(6)
C4B C3B C8B C7B -56.3(6)
C1B C3B C8B C7B -178.9(4)
C10B C7B C8B C3B 177.6(4)
C6B C7B C8B C3B 57.4(6)
C9B C7B C8B C3B -62.1(6)
C2B C1B C11B C12B 5.5(6)
C17B C1B C11B C12B -114.7(5)
C3B C1B C11B C12B 126.3(5)
C2B C1B C11B C16B -174.8(4)
C17B C1B C11B C16B 65.0(6)
C3B C1B C11B C16B -54.0(6)
C16B C11B C12B C13B -7.2(7)
C1B C11B C12B C13B 172.5(5)
C11B C12B C13B C14B 5.3(7)
C12B C13B C14B C15B -1.0(8)
C12B C13B C14B Br1B -177.5(4)
C13B C14B C15B C16B -1.1(8)
Br1B C14B C15B C16B 175.4(4)
C14B C15B C16B C11B -1.0(8)
C12B C11B C16B C15B 4.9(7)
C1B C11B C16B C15B -174.8(5)
C18B O3B C17B O2B 1.6(8)
C18B O3B C17B C1B 178.6(4)
C2B C1B C17B O2B -173.2(5)
C11B C1B C17B O2B -53.4(6)
C3B C1B C17B O2B 69.3(6)
C2B C1B C17B O3B 9.6(6)
C11B C1B C17B O3B 129.4(4)
C3B C1B C17B O3B -107.9(4)
C17B O3B C18B C19B 67.4(5)
C17B O3B C18B C21B -174.1(4)
C17B O3B C18B C20B -56.5(6)
